data_7203410
loop_
_publ_author_name
'Catala, Laure'
'Wurst, Klaus'
'Amabilino, David B.'
'Veciana, Jaume'

_publ_section_title
;
 Polymorphs of a pyrazole nitronyl nitroxide and its complexes with
 metal(ii) hexafluoroacetylacetonates
;
_journal_issue 26
_journal_name_full 'Journal of Materials Chemistry'
_journal_page_first 2736
_journal_paper_doi 10.1039/b604598g
_journal_volume 16
_journal_year 2006
_chemical_formula_sum 'C40 H34 Co2 F24 N8 O12'
_chemical_formula_weight 1392.61
_chemical_name_systematic
;
?
;
_space_group_IT_number 15
_symmetry_cell_setting monoclinic
_symmetry_space_group_name_Hall '-C 2yc'
_symmetry_space_group_name_H-M 'C 1 2/c 1'
_atom_sites_solution_hydrogens geom
_atom_sites_solution_primary direct
_atom_sites_solution_secondary difmap
_audit_creation_method SHELXL-97
_cell_angle_alpha 90.00
_cell_angle_beta 118.260(2)
_cell_angle_gamma 90.00
_cell_formula_units_Z 4
_cell_length_a 32.361(1)
_cell_length_b 8.8752(4)
_cell_length_c 21.1416(5)
_cell_measurement_reflns_used 13350
_cell_measurement_temperature 218(2)
_cell_measurement_theta_max 23.0
_cell_measurement_theta_min 1.0
_cell_volume 5348.3(3)
_computing_structure_refinement 'SHELXL-97 (Sheldrick, 1997)'
_computing_structure_solution 'SHELXS-97 (Sheldrick, 1990)'
_diffrn_ambient_temperature 218(2)
_diffrn_measured_fraction_theta_full 0.991
_diffrn_measured_fraction_theta_max 0.991
_diffrn_measurement_device_type 'Nonius KappaCCD'
_diffrn_measurement_method 'phi- and omega-scans'
_diffrn_radiation_monochromator graphite
_diffrn_radiation_source 'fine-focus sealed tube'
_diffrn_radiation_type MoK\a
_diffrn_radiation_wavelength 0.71073
_diffrn_reflns_av_R_equivalents 0.0332
_diffrn_reflns_av_sigmaI/netI 0.0340
_diffrn_reflns_limit_h_max 35
_diffrn_reflns_limit_h_min 0
_diffrn_reflns_limit_k_max 9
_diffrn_reflns_limit_k_min -9
_diffrn_reflns_limit_l_max 20
_diffrn_reflns_limit_l_min -23
_diffrn_reflns_number 11193
_diffrn_reflns_theta_full 22.94
_diffrn_reflns_theta_max 22.94
_diffrn_reflns_theta_min 1.97
_diffrn_standards_number 0
_exptl_absorpt_coefficient_mu 0.769
_exptl_absorpt_correction_type none
_exptl_crystal_colour red
_exptl_crystal_density_diffrn 1.729
_exptl_crystal_density_method 'not measured'
_exptl_crystal_description prism
_exptl_crystal_F_000 2784
_exptl_crystal_size_max 0.3
_exptl_crystal_size_mid 0.18
_exptl_crystal_size_min 0.1
_refine_diff_density_max 0.437
_refine_diff_density_min -0.346
_refine_diff_density_rms 0.050
_refine_ls_extinction_method none
_refine_ls_goodness_of_fit_ref 1.042
_refine_ls_hydrogen_treatment 'constr, refined at N4'
_refine_ls_matrix_type full
_refine_ls_number_parameters 450
_refine_ls_number_reflns 3665
_refine_ls_number_restraints 0
_refine_ls_restrained_S_all 1.042
_refine_ls_R_factor_all 0.0492
_refine_ls_R_factor_gt 0.0368
_refine_ls_shift/su_max 0.001
_refine_ls_shift/su_mean 0.000
_refine_ls_structure_factor_coef Fsqd
_refine_ls_weighting_details 'calc w=1/[\s^2^(Fo^2^)+(0.0433P)^2^+8.5373P] where P=(Fo^2^+2Fc^2^)/3'
_refine_ls_weighting_scheme calc
_refine_ls_wR_factor_gt 0.0874
_refine_ls_wR_factor_ref 0.0928
_reflns_number_gt 3020
_reflns_number_total 3665
_reflns_threshold_expression >2sigma(I)
_cod_data_source_file b604598g.txt
_cod_data_source_block co
_cod_original_sg_symbol_H-M C2/c
_cod_database_code 7203410

loop_
_symmetry_equiv_pos_as_xyz
'x, y, z'
'-x, y, -z+1/2'
'x+1/2, y+1/2, z'
'-x+1/2, y+1/2, -z+1/2'
'-x, -y, -z'
'x, -y, z-1/2'
'-x+1/2, -y+1/2, -z'
'x+1/2, -y+1/2, z-1/2'

loop_
_atom_site_label
_atom_site_type_symbol
_atom_site_fract_x
_atom_site_fract_y
_atom_site_fract_z
_atom_site_U_iso_or_equiv
_atom_site_adp_type
_atom_site_occupancy
_atom_site_symmetry_multiplicity
_atom_site_calc_flag
_atom_site_refinement_flags
_atom_site_disorder_assembly
_atom_site_disorder_group
Co1 Co 0.653074(13) 0.57584(5) 0.472631(19) 0.03255(15) Uani 1 1 d . . .
O1 O 0.78753(9) 1.0344(3) 0.75854(11) 0.0543(6) Uani 1 1 d . . .
O2 O 0.80159(7) 1.0471(2) 0.55140(10) 0.0366(5) Uani 1 1 d . . .
O3 O 0.58947(7) 0.4722(2) 0.40608(10) 0.0433(5) Uani 1 1 d . . .
O4 O 0.66203(7) 0.4211(2) 0.55073(10) 0.0400(5) Uani 1 1 d . . .
O5 O 0.61135(8) 0.7125(3) 0.49871(11) 0.0468(6) Uani 1 1 d . . .
O6 O 0.63761(8) 0.7133(2) 0.38696(10) 0.0416(5) Uani 1 1 d . . .
N1 N 0.80069(9) 1.0758(3) 0.71300(12) 0.0381(6) Uani 1 1 d . . .
N2 N 0.80750(8) 1.0814(3) 0.61544(12) 0.0341(6) Uani 1 1 d . . .
N3 N 0.71074(8) 0.6951(3) 0.55397(11) 0.0328(6) Uani 1 1 d . . .
N4 N 0.72411(9) 0.6643(3) 0.62371(12) 0.0360(6) Uani 1 1 d . . .
H4 H 0.7122(12) 0.593(4) 0.6342(17) 0.040(10) Uiso 1 1 d . . .
C1 C 0.78982(10) 1.0032(3) 0.65073(14) 0.0311(7) Uani 1 1 d . . .
C2 C 0.83374(11) 1.2050(4) 0.72592(17) 0.0467(8) Uani 1 1 d . . .
C3 C 0.82436(12) 1.2356(4) 0.64816(17) 0.0467(8) Uani 1 1 d . . .
C4 C 0.76158(10) 0.8691(3) 0.62641(13) 0.0309(7) Uani 1 1 d . . .
C5 C 0.73343(10) 0.8202(3) 0.55543(14) 0.0310(7) Uani 1 1 d . . .
H5 H 0.7310 0.8697 0.5145 0.037 Uiso 1 1 calc . . .
C6 C 0.75397(11) 0.7651(4) 0.66798(14) 0.0375(7) Uani 1 1 d . . .
H6 H 0.7674 0.7655 0.7183 0.045 Uiso 1 1 calc . . .
C7 C 0.56867(11) 0.3828(4) 0.42646(16) 0.0434(8) Uani 1 1 d . . .
C8 C 0.58638(12) 0.3064(4) 0.49178(17) 0.0498(9) Uani 1 1 d . . .
H8 H 0.5668 0.2380 0.4990 0.060 Uiso 1 1 calc . . .
C9 C 0.63160(12) 0.3275(4) 0.54631(15) 0.0430(8) Uani 1 1 d . . .
C10 C 0.57835(12) 0.7894(4) 0.45250(19) 0.0493(9) Uani 1 1 d . . .
C11 C 0.57022(12) 0.8283(4) 0.38392(18) 0.0517(9) Uani 1 1 d . . .
H11 H 0.5436 0.8863 0.3549 0.062 Uiso 1 1 calc . . .
C12 C 0.59980(12) 0.7852(4) 0.35668(16) 0.0424(8) Uani 1 1 d . . .
C21 C 0.88299(14) 1.1450(6) 0.7754(2) 0.0840(14) Uani 1 1 d . . .
H21A H 0.9057 1.2249 0.7857 0.126 Uiso 1 1 calc R . .
H21B H 0.8899 1.0622 0.7520 0.126 Uiso 1 1 calc R . .
H21C H 0.8845 1.1099 0.8199 0.126 Uiso 1 1 calc R . .
C22 C 0.82249(16) 1.3355(4) 0.7619(2) 0.0687(12) Uani 1 1 d . . .
H22A H 0.8421 1.4212 0.7655 0.103 Uiso 1 1 calc R . .
H22B H 0.8285 1.3054 0.8097 0.103 Uiso 1 1 calc R . .
H22C H 0.7897 1.3630 0.7336 0.103 Uiso 1 1 calc R . .
C31 C 0.86616(17) 1.2837(5) 0.6402(3) 0.0854(15) Uani 1 1 d . . .
H31A H 0.8771 1.3809 0.6631 0.128 Uiso 1 1 calc R . .
H31B H 0.8574 1.2914 0.5897 0.128 Uiso 1 1 calc R . .
H31C H 0.8910 1.2098 0.6628 0.128 Uiso 1 1 calc R . .
C32 C 0.78316(16) 1.3416(4) 0.6061(2) 0.0675(11) Uani 1 1 d . . .
H32A H 0.7569 1.3127 0.6136 0.101 Uiso 1 1 calc R . .
H32B H 0.7740 1.3352 0.5554 0.101 Uiso 1 1 calc R . .
H32C H 0.7924 1.4441 0.6227 0.101 Uiso 1 1 calc R . .
C71 C 0.51799(15) 0.3496(6) 0.3706(2) 0.0705(13) Uani 1 1 d . . .
C91 C 0.64839(18) 0.2189(6) 0.6108(2) 0.0792(15) Uani 1 1 d . . .
C101 C 0.54224(15) 0.8368(5) 0.4756(3) 0.0701(11) Uani 1 1 d . . .
C121 C 0.58465(14) 0.8210(4) 0.27785(18) 0.0563(10) Uani 1 1 d . . .
F1 F 0.5207(2) 0.2334(9) 0.3267(4) 0.106(2) Uani 0.67 1 d P . .
F2 F 0.4932(2) 0.2889(14) 0.3961(3) 0.116(3) Uani 0.67 1 d P . .
F3 F 0.4983(4) 0.4572(12) 0.3269(6) 0.105(4) Uani 0.67 1 d P . .
F4 F 0.6210(5) 0.174(2) 0.6276(9) 0.153(6) Uani 0.50 1 d P . .
F6 F 0.6848(6) 0.251(2) 0.6583(7) 0.204(10) Uani 0.50 1 d P . .
F5 F 0.6597(5) 0.0820(12) 0.5854(5) 0.154(4) Uani 0.50 1 d P . .
F7 F 0.51759(16) 0.9535(5) 0.4415(2) 0.178(2) Uani 1 1 d . . .
F8 F 0.51316(12) 0.7303(4) 0.4661(2) 0.1401(14) Uani 1 1 d . . .
F9 F 0.56081(11) 0.8711(4) 0.54357(18) 0.1224(12) Uani 1 1 d . . .
F10 F 0.56589(13) 0.7044(3) 0.23728(12) 0.1149(12) Uani 1 1 d . . .
F11 F 0.62074(10) 0.8637(3) 0.26928(11) 0.0837(7) Uani 1 1 d . . .
F12 F 0.55410(10) 0.9342(3) 0.25192(12) 0.0882(8) Uani 1 1 d . . .
F4A F 0.6235(5) 0.1082(16) 0.6025(6) 0.174(9) Uani 0.50 1 d P . .
F6A F 0.6412(4) 0.3062(13) 0.6647(4) 0.114(3) Uani 0.50 1 d P . .
F5A F 0.6932(4) 0.2036(14) 0.6480(6) 0.082(4) Uani 0.50 1 d P . .
F1A F 0.5036(5) 0.2274(14) 0.3627(12) 0.127(7) Uani 0.33 1 d P . .
F2A F 0.4879(3) 0.430(2) 0.3955(8) 0.126(5) Uani 0.33 1 d P . .
F3A F 0.5040(8) 0.418(3) 0.3153(10) 0.151(13) Uani 0.33 1 d P . .

loop_
_atom_site_aniso_label
_atom_site_aniso_U_11
_atom_site_aniso_U_22
_atom_site_aniso_U_33
_atom_site_aniso_U_23
_atom_site_aniso_U_13
_atom_site_aniso_U_12
Co1 0.0337(2) 0.0382(3) 0.0285(2) -0.00210(17) 0.01707(18) -0.00561(18)
O1 0.0761(17) 0.0596(16) 0.0384(12) -0.0152(11) 0.0362(12) -0.0173(13)
O2 0.0387(12) 0.0454(13) 0.0305(11) -0.0076(9) 0.0204(9) -0.0045(10)
O3 0.0419(12) 0.0498(14) 0.0351(11) 0.0017(10) 0.0158(10) -0.0097(11)
O4 0.0397(12) 0.0482(13) 0.0308(11) 0.0013(9) 0.0156(9) -0.0096(11)
O5 0.0453(13) 0.0583(15) 0.0447(12) -0.0020(11) 0.0277(11) 0.0022(12)
O6 0.0417(13) 0.0464(13) 0.0421(12) 0.0061(10) 0.0243(10) -0.0015(11)
N1 0.0420(15) 0.0403(15) 0.0335(14) -0.0107(11) 0.0191(12) -0.0076(12)
N2 0.0332(14) 0.0388(15) 0.0318(13) -0.0104(11) 0.0167(11) -0.0075(11)
N3 0.0371(14) 0.0393(15) 0.0258(13) -0.0036(10) 0.0180(11) -0.0043(12)
N4 0.0459(16) 0.0368(16) 0.0295(14) -0.0006(12) 0.0213(12) -0.0085(13)
C1 0.0297(16) 0.0371(17) 0.0284(15) -0.0060(13) 0.0152(12) -0.0030(14)
C2 0.0440(19) 0.052(2) 0.0488(19) -0.0214(16) 0.0255(16) -0.0153(17)
C3 0.057(2) 0.043(2) 0.0535(19) -0.0197(16) 0.0370(17) -0.0191(17)
C4 0.0313(16) 0.0377(17) 0.0257(15) -0.0037(13) 0.0150(12) -0.0021(14)
C5 0.0336(16) 0.0346(18) 0.0289(15) -0.0017(12) 0.0181(13) -0.0032(14)
C6 0.0429(18) 0.0426(19) 0.0236(14) -0.0038(14) 0.0130(13) -0.0022(15)
C7 0.0363(18) 0.052(2) 0.0388(18) -0.0034(16) 0.0153(15) -0.0091(16)
C8 0.044(2) 0.062(2) 0.0424(19) 0.0049(16) 0.0196(16) -0.0180(17)
C9 0.050(2) 0.046(2) 0.0326(16) 0.0019(14) 0.0189(15) -0.0105(17)
C10 0.046(2) 0.047(2) 0.063(2) -0.0047(18) 0.0322(18) -0.0017(18)
C11 0.046(2) 0.051(2) 0.057(2) 0.0093(17) 0.0238(17) 0.0078(17)
C12 0.048(2) 0.0351(19) 0.0408(17) 0.0002(14) 0.0182(16) -0.0088(16)
C21 0.047(2) 0.105(4) 0.074(3) -0.021(3) 0.007(2) -0.013(2)
C22 0.096(3) 0.054(2) 0.082(3) -0.038(2) 0.064(2) -0.034(2)
C31 0.101(3) 0.083(3) 0.116(4) -0.057(3) 0.087(3) -0.059(3)
C32 0.090(3) 0.041(2) 0.070(2) -0.0053(19) 0.037(2) 0.001(2)
C71 0.053(3) 0.090(4) 0.050(3) 0.011(3) 0.009(2) -0.026(3)
C91 0.072(3) 0.090(4) 0.048(3) 0.015(2) 0.006(3) -0.042(3)
C101 0.059(3) 0.080(3) 0.088(3) 0.003(3) 0.048(2) 0.012(3)
C121 0.068(3) 0.047(2) 0.047(2) 0.0015(18) 0.0212(19) -0.010(2)
F1 0.064(4) 0.123(6) 0.089(4) -0.039(4) 0.001(3) -0.027(3)
F2 0.041(3) 0.217(10) 0.075(4) 0.040(6) 0.015(2) -0.043(6)
F3 0.046(3) 0.084(4) 0.132(10) 0.038(4) -0.001(4) 0.009(3)
F4 0.151(11) 0.207(16) 0.156(12) 0.114(11) 0.117(11) 0.026(10)
F6 0.205(17) 0.197(15) 0.066(6) 0.074(8) -0.055(9) -0.132(13)
F5 0.233(11) 0.089(6) 0.136(8) 0.052(5) 0.086(8) 0.070(7)
F7 0.201(4) 0.190(4) 0.241(4) 0.113(4) 0.183(4) 0.140(4)
F8 0.108(2) 0.156(3) 0.221(4) -0.068(3) 0.131(3) -0.054(2)
F9 0.097(2) 0.177(3) 0.124(2) -0.058(2) 0.0777(19) -0.001(2)
F10 0.184(3) 0.0708(17) 0.0510(13) -0.0147(12) 0.0239(16) -0.0452(19)
F11 0.104(2) 0.1014(19) 0.0571(13) 0.0174(13) 0.0476(13) -0.0079(16)
F12 0.0921(18) 0.0881(18) 0.0619(14) 0.0281(13) 0.0182(13) 0.0204(15)
F4A 0.181(13) 0.129(10) 0.068(6) 0.057(5) -0.058(7) -0.128(10)
F6A 0.129(7) 0.175(8) 0.049(3) 0.016(4) 0.050(4) -0.023(6)
F5A 0.070(5) 0.098(6) 0.075(6) 0.048(5) 0.033(5) 0.036(6)
F1A 0.064(10) 0.066(7) 0.17(2) -0.024(10) -0.007(9) -0.022(6)
F2A 0.040(5) 0.194(13) 0.135(10) -0.050(10) 0.033(5) 0.002(8)
F3A 0.072(13) 0.28(4) 0.045(6) 0.064(13) -0.020(7) -0.068(16)

loop_
_atom_type_symbol
_atom_type_description
_atom_type_scat_dispersion_real
_atom_type_scat_dispersion_imag
_atom_type_scat_source
C C 0.0033 0.0016 'International Tables Vol C Tables 4.2.6.8 and 6.1.1.4'
H H 0.0000 0.0000 'International Tables Vol C Tables 4.2.6.8 and 6.1.1.4'
N N 0.0061 0.0033 'International Tables Vol C Tables 4.2.6.8 and 6.1.1.4'
O O 0.0106 0.0060 'International Tables Vol C Tables 4.2.6.8 and 6.1.1.4'
F F 0.0171 0.0103 'International Tables Vol C Tables 4.2.6.8 and 6.1.1.4'
Co Co 0.3494 0.9721 'International Tables Vol C Tables 4.2.6.8 and 6.1.1.4'

loop_
_geom_angle_atom_site_label_1
_geom_angle_atom_site_label_2
_geom_angle_atom_site_label_3
_geom_angle
_geom_angle_site_symmetry_1
_geom_angle_site_symmetry_3
_geom_angle_publ_flag
O6 Co1 O4 173.08(8) . . ?
O6 Co1 O5 88.25(9) . . ?
O4 Co1 O5 92.24(9) . . ?
O6 Co1 O2 90.11(8) . 7_666 ?
O4 Co1 O2 89.89(8) . 7_666 ?
O5 Co1 O2 175.59(8) . 7_666 ?
O6 Co1 O3 85.15(8) . . ?
O4 Co1 O3 88.05(8) . . ?
O5 Co1 O3 83.00(9) . . ?
O2 Co1 O3 100.94(8) 7_666 . ?
O6 Co1 N3 99.95(9) . . ?
O4 Co1 N3 86.97(8) . . ?
O5 Co1 N3 85.78(9) . . ?
O2 Co1 N3 90.47(8) 7_666 . ?
O3 Co1 N3 167.53(9) . . ?
N2 O2 Co1 126.92(16) . 7_666 ?
C7 O3 Co1 124.99(19) . . ?
C9 O4 Co1 124.95(19) . . ?
C10 O5 Co1 122.2(2) . . ?
C12 O6 Co1 121.8(2) . . ?
O1 N1 C1 124.7(2) . . ?
O1 N1 C2 123.1(2) . . ?
C1 N1 C2 112.0(2) . . ?
O2 N2 C1 124.6(2) . . ?
O2 N2 C3 121.8(2) . . ?
C1 N2 C3 111.9(2) . . ?
C5 N3 N4 104.8(2) . . ?
C5 N3 Co1 134.53(18) . . ?
N4 N3 Co1 119.08(19) . . ?
C6 N4 N3 112.6(3) . . ?
C6 N4 H4 127(2) . . ?
N3 N4 H4 120(2) . . ?
N2 C1 N1 108.3(2) . . ?
N2 C1 C4 126.9(2) . . ?
N1 C1 C4 124.7(2) . . ?
N1 C2 C22 110.7(3) . . ?
N1 C2 C21 106.3(3) . . ?
C22 C2 C21 110.0(3) . . ?
N1 C2 C3 100.1(2) . . ?
C22 C2 C3 115.2(3) . . ?
C21 C2 C3 113.8(3) . . ?
C31 C3 N2 110.8(3) . . ?
C31 C3 C32 110.1(3) . . ?
N2 C3 C32 105.3(3) . . ?
C31 C3 C2 115.7(3) . . ?
N2 C3 C2 100.0(2) . . ?
C32 C3 C2 113.8(3) . . ?
C6 C4 C5 104.7(2) . . ?
C6 C4 C1 127.1(2) . . ?
C5 C4 C1 128.2(3) . . ?
N3 C5 C4 110.9(2) . . ?
N3 C5 H5 124.6 . . ?
C4 C5 H5 124.6 . . ?
N4 C6 C4 107.1(2) . . ?
N4 C6 H6 126.5 . . ?
C4 C6 H6 126.5 . . ?
O3 C7 C8 128.2(3) . . ?
O3 C7 C71 114.5(3) . . ?
C8 C7 C71 117.3(3) . . ?
C9 C8 C7 122.5(3) . . ?
C9 C8 H8 118.8 . . ?
C7 C8 H8 118.8 . . ?
O4 C9 C8 129.4(3) . . ?
O4 C9 C91 114.3(3) . . ?
C8 C9 C91 116.3(3) . . ?
O5 C10 C11 128.2(3) . . ?
O5 C10 C101 113.6(3) . . ?
C11 C10 C101 118.1(3) . . ?
C12 C11 C10 122.6(3) . . ?
C12 C11 H11 118.7 . . ?
C10 C11 H11 118.7 . . ?
O6 C12 C11 128.9(3) . . ?
O6 C12 C121 113.2(3) . . ?
C11 C12 C121 117.8(3) . . ?
C2 C21 H21A 109.5 . . ?
C2 C21 H21B 109.5 . . ?
H21A C21 H21B 109.5 . . ?
C2 C21 H21C 109.5 . . ?
H21A C21 H21C 109.5 . . ?
H21B C21 H21C 109.5 . . ?
C2 C22 H22A 109.5 . . ?
C2 C22 H22B 109.5 . . ?
H22A C22 H22B 109.5 . . ?
C2 C22 H22C 109.5 . . ?
H22A C22 H22C 109.5 . . ?
H22B C22 H22C 109.5 . . ?
C3 C31 H31A 109.5 . . ?
C3 C31 H31B 109.5 . . ?
H31A C31 H31B 109.5 . . ?
C3 C31 H31C 109.5 . . ?
H31A C31 H31C 109.5 . . ?
H31B C31 H31C 109.5 . . ?
C3 C32 H32A 109.5 . . ?
C3 C32 H32B 109.5 . . ?
H32A C32 H32B 109.5 . . ?
C3 C32 H32C 109.5 . . ?
H32A C32 H32C 109.5 . . ?
H32B C32 H32C 109.5 . . ?
F1A C71 F3A 113.0(16) . . ?
F1A C71 F3 124.6(10) . . ?
F3A C71 F3 23.6(19) . . ?
F1A C71 F2 51.4(11) . . ?
F3A C71 F2 127.0(13) . . ?
F3 C71 F2 115.1(8) . . ?
F1A C71 F1 51.0(13) . . ?
F3A C71 F1 80.8(16) . . ?
F3 C71 F1 103.7(7) . . ?
F2 C71 F1 102.3(7) . . ?
F1A C71 F2A 102.3(12) . . ?
F3A C71 F2A 95.4(16) . . ?
F3 C71 F2A 73.1(10) . . ?
F2 C71 F2A 53.7(6) . . ?
F1 C71 F2A 146.3(6) . . ?
F1A C71 C7 120.2(7) . . ?
F3A C71 C7 115.3(12) . . ?
F3 C71 C7 113.7(7) . . ?
F2 C71 C7 114.5(4) . . ?
F1 C71 C7 105.7(4) . . ?
F2A C71 C7 106.1(5) . . ?
F6 C91 F4 115.0(11) . . ?
F6 C91 F4A 130.0(8) . . ?
F4 C91 F4A 39.7(10) . . ?
F6 C91 F5A 27.4(15) . . ?
F4 C91 F5A 125.0(9) . . ?
F4A C91 F5A 118.3(10) . . ?
F6 C91 F5 101.2(13) . . ?
F4 C91 F5 100.7(9) . . ?
F4A C91 F5 62.5(9) . . ?
F5A C91 F5 74.3(8) . . ?
F6 C91 F6A 70.9(12) . . ?
F4 C91 F6A 61.9(9) . . ?
F4A C91 F6A 101.3(10) . . ?
F5A C91 F6A 97.2(7) . . ?
F5 C91 F6A 152.1(5) . . ?
F6 C91 C9 113.6(7) . . ?
F4 C91 C9 118.7(8) . . ?
F4A C91 C9 116.2(5) . . ?
F5A C91 C9 115.4(6) . . ?
F5 C91 C9 104.1(5) . . ?
F6A C91 C9 103.6(5) . . ?
F8 C101 F7 106.8(4) . . ?
F8 C101 F9 105.4(4) . . ?
F7 C101 F9 105.5(4) . . ?
F8 C101 C10 111.4(4) . . ?
F7 C101 C10 113.9(4) . . ?
F9 C101 C10 113.2(4) . . ?
F10 C121 F11 107.8(4) . . ?
F10 C121 F12 107.8(3) . . ?
F11 C121 F12 105.1(3) . . ?
F10 C121 C12 111.2(3) . . ?
F11 C121 C12 111.2(3) . . ?
F12 C121 C12 113.4(3) . . ?
F1A F1 C71 52.8(7) . . ?
F1A F1 F3A 85.3(12) . . ?
C71 F1 F3A 44.0(8) . . ?
F1A F2 F2A 126.0(14) . . ?
F1A F2 C71 58.7(9) . . ?
F2A F2 C71 71.8(7) . . ?
F3A F3 C71 70(3) . . ?
F3A F3 F2A 126(4) . . ?
C71 F3 F2A 59.6(7) . . ?
F4A F4 C91 73.9(11) . . ?
F4A F4 F6A 143.2(18) . . ?
C91 F4 F6A 70.2(9) . . ?
F5A F6 C91 88(2) . . ?
F5A F6 F6A 148(3) . . ?
C91 F6 F6A 64.2(10) . . ?
F4A F5 C91 51.2(5) . . ?
F4A F5 F5A 89.8(7) . . ?
C91 F5 F5A 48.6(5) . . ?
F4 F4A C91 66.4(10) . . ?
F4 F4A F5 129.9(15) . . ?
C91 F4A F5 66.3(7) . . ?
F4 F6A C91 47.9(5) . . ?
F4 F6A F6 83.6(9) . . ?
C91 F6A F6 44.9(6) . . ?
F6 F5A C91 64.5(18) . . ?
F6 F5A F5 121(2) . . ?
C91 F5A F5 57.1(7) . . ?
F2 F1A F1 145.8(18) . . ?
F2 F1A C71 69.8(9) . . ?
F1 F1A C71 76.2(15) . . ?
F2 F2A C71 54.5(5) . . ?
F2 F2A F3 94.0(8) . . ?
C71 F2A F3 47.3(5) . . ?
F3 F3A C71 86(3) . . ?
F3 F3A F1 139(4) . . ?
C71 F3A F1 55.2(11) . . ?

loop_
_geom_bond_atom_site_label_1
_geom_bond_atom_site_label_2
_geom_bond_distance
_geom_bond_site_symmetry_2
_geom_bond_publ_flag
Co1 O6 2.040(2) . ?
Co1 O4 2.060(2) . ?
Co1 O5 2.074(2) . ?
Co1 O2 2.075(2) 7_666 ?
Co1 O3 2.078(2) . ?
Co1 N3 2.126(2) . ?
O1 N1 1.277(3) . ?
O2 N2 1.311(3) . ?
O2 Co1 2.075(2) 7_666 ?
O3 C7 1.242(4) . ?
O4 C9 1.258(4) . ?
O5 C10 1.254(4) . ?
O6 C12 1.254(4) . ?
N1 C1 1.354(4) . ?
N1 C2 1.502(4) . ?
N2 C1 1.330(4) . ?
N2 C3 1.513(4) . ?
N3 C5 1.323(4) . ?
N3 N4 1.353(3) . ?
N4 C6 1.324(4) . ?
N4 H4 0.82(3) . ?
C1 C4 1.439(4) . ?
C2 C22 1.522(5) . ?
C2 C21 1.529(5) . ?
C2 C3 1.548(5) . ?
C3 C31 1.502(5) . ?
C3 C32 1.527(5) . ?
C4 C6 1.375(4) . ?
C4 C5 1.406(4) . ?
C5 H5 0.9400 . ?
C6 H6 0.9400 . ?
C7 C8 1.395(5) . ?
C7 C71 1.528(5) . ?
C8 C9 1.381(5) . ?
C8 H8 0.9400 . ?
C9 C91 1.543(5) . ?
C10 C11 1.389(5) . ?
C10 C101 1.524(5) . ?
C11 C12 1.384(5) . ?
C11 H11 0.9400 . ?
C12 C121 1.531(5) . ?
C21 H21A 0.9700 . ?
C21 H21B 0.9700 . ?
C21 H21C 0.9700 . ?
C22 H22A 0.9700 . ?
C22 H22B 0.9700 . ?
C22 H22C 0.9700 . ?
C31 H31A 0.9700 . ?
C31 H31B 0.9700 . ?
C31 H31C 0.9700 . ?
C32 H32A 0.9700 . ?
C32 H32B 0.9700 . ?
C32 H32C 0.9700 . ?
C71 F1A 1.161(13) . ?
C71 F3A 1.199(18) . ?
C71 F3 1.270(10) . ?
C71 F2 1.276(7) . ?
C71 F1 1.417(9) . ?
C71 F2A 1.490(11) . ?
C91 F6 1.165(12) . ?
C91 F4 1.172(10) . ?
C91 F4A 1.229(9) . ?
C91 F5A 1.289(11) . ?
C91 F5 1.443(10) . ?
C91 F6A 1.485(10) . ?
C101 F8 1.281(5) . ?
C101 F7 1.298(5) . ?
C101 F9 1.304(5) . ?
C121 F10 1.297(4) . ?
C121 F11 1.319(5) . ?
C121 F12 1.331(4) . ?
F1 F1A 1.13(2) . ?
F1 F3A 1.70(3) . ?
F2 F1A 1.063(19) . ?
F2 F2A 1.264(13) . ?
F3 F3A 0.51(4) . ?
F3 F2A 1.65(2) . ?
F4 F4A 0.82(2) . ?
F4 F6A 1.393(16) . ?
F6 F5A 0.59(3) . ?
F6 F6A 1.56(2) . ?
F5 F4A 1.397(17) . ?
F5 F5A 1.655(18) . ?

loop_
_geom_hbond_atom_site_label_D
_geom_hbond_atom_site_label_H
_geom_hbond_atom_site_label_A
_geom_hbond_distance_DH
_geom_hbond_distance_HA
_geom_hbond_distance_DA
_geom_hbond_angle_DHA
_geom_hbond_site_symmetry_A
N4 H4 O1 0.82(3) 2.32(3) 2.926(3) 131(3) 4_646
